data_4330077
loop_
_publ_author_name
'Thomas W. Myers'
'Alexandra L. Holmes'
'Louise A. Berben'

_publ_section_title
;
 Redox Routes to Substitution of Aluminum(III): Synthesis and
 Characterization of (IP-)2AlX (IP = \a-iminopyridine, X = Cl, Me, SMe,
 S2CNMe2, C\\tbCPh, N3, SPh, NHPh)
;
_journal_name_full 'Inorganic Chemistry'
_journal_page_first 8997
_journal_page_last 9004
_journal_paper_doi 10.1021/ic301128m
_journal_volume 51
_journal_year 2012
_chemical_formula_sum 'C36 H44 Al N7'
_chemical_formula_weight 601.76
_chemical_name_systematic
; 
 ? 
;
_space_group_IT_number 14
_symmetry_cell_setting monoclinic
_symmetry_space_group_name_Hall '-P 2ybc'
_symmetry_space_group_name_H-M 'P 1 21/c 1'
_atom_sites_solution_hydrogens geom
_atom_sites_solution_primary direct
_atom_sites_solution_secondary difmap
_audit_creation_method SHELXL-97
_cell_angle_alpha 90.00
_cell_angle_beta 114.82(3)
_cell_angle_gamma 90.00
_cell_formula_units_Z 4
_cell_length_a 17.534(8)
_cell_length_b 10.048(5)
_cell_length_c 21.297(9)
_cell_measurement_reflns_used 90
_cell_measurement_temperature 90(2)
_cell_measurement_theta_max 29.34
_cell_measurement_theta_min 2.54
_cell_volume 3406(3)
_computing_cell_refinement 'Bruker Saint'
_computing_data_collection 'Bruker ApexII'
_computing_data_reduction 'Bruker Saint'
_computing_molecular_graphics 'Bruker Shelxtl'
_computing_publication_material 'Bruker Shelxtl'
_computing_structure_refinement 'SHELXL-97 (Sheldrick, 2008)'
_computing_structure_solution 'SHELXS-97 (Sheldrick, 2008)'
_diffrn_ambient_temperature 90(2)
_diffrn_measured_fraction_theta_full 0.999
_diffrn_measured_fraction_theta_max 0.947
_diffrn_measurement_device_type 'CCD area detector'
_diffrn_measurement_method 'phi and omega scans'
_diffrn_radiation_monochromator graphite
_diffrn_radiation_source 'fine-focus sealed tube'
_diffrn_radiation_type MoK\a
_diffrn_radiation_wavelength 0.71073
_diffrn_reflns_av_R_equivalents 0.0753
_diffrn_reflns_av_sigmaI/netI 0.0935
_diffrn_reflns_limit_h_max 26
_diffrn_reflns_limit_h_min -25
_diffrn_reflns_limit_k_max 15
_diffrn_reflns_limit_k_min -15
_diffrn_reflns_limit_l_max 32
_diffrn_reflns_limit_l_min -32
_diffrn_reflns_number 43730
_diffrn_reflns_theta_full 25.00
_diffrn_reflns_theta_max 33.06
_diffrn_reflns_theta_min 2.39
_exptl_absorpt_coefficient_mu 0.095
_exptl_absorpt_correction_T_max 0.9966
_exptl_absorpt_correction_T_min 0.9698
_exptl_absorpt_correction_type numerical
_exptl_absorpt_process_details SADABS
_exptl_crystal_colour Green
_exptl_crystal_density_diffrn 1.174
_exptl_crystal_description Block
_exptl_crystal_F_000 1288
_exptl_crystal_size_max 0.27
_exptl_crystal_size_mid 0.22
_exptl_crystal_size_min 0.14
_refine_diff_density_max 0.348
_refine_diff_density_min -0.254
_refine_diff_density_rms 0.056
_refine_ls_extinction_method none
_refine_ls_goodness_of_fit_ref 1.010
_refine_ls_hydrogen_treatment constr
_refine_ls_matrix_type full
_refine_ls_number_parameters 405
_refine_ls_number_reflns 12215
_refine_ls_number_restraints 0
_refine_ls_restrained_S_all 1.010
_refine_ls_R_factor_all 0.1353
_refine_ls_R_factor_gt 0.0545
_refine_ls_shift/su_max 0.001
_refine_ls_shift/su_mean 0.000
_refine_ls_structure_factor_coef Fsqd
_refine_ls_weighting_details 'calc w=1/[\s^2^(Fo^2^)+(0.0562P)^2^+0.0000P] where P=(Fo^2^+2Fc^2^)/3'
_refine_ls_weighting_scheme calc
_refine_ls_wR_factor_gt 0.1100
_refine_ls_wR_factor_ref 0.1342
_reflns_number_gt 6399
_reflns_number_total 12215
_reflns_threshold_expression >2sigma(I)
_cod_data_source_file ic301128m_si_002_7.cif
_cod_data_source_block twm57
_cod_database_code 4330077

loop_
_symmetry_equiv_pos_as_xyz
'x, y, z'
'-x, y+1/2, -z+1/2'
'-x, -y, -z'
'x, -y-1/2, z-1/2'

loop_
_atom_site_label
_atom_site_type_symbol
_atom_site_fract_x
_atom_site_fract_y
_atom_site_fract_z
_atom_site_U_iso_or_equiv
_atom_site_adp_type
_atom_site_occupancy
_atom_site_symmetry_multiplicity
_atom_site_calc_flag
_atom_site_refinement_flags
Al1 Al 0.26080(3) -0.89403(4) -0.00775(2) 0.01488(10) Uani 1 1 d .
N1 N 0.26230(7) -0.81464(11) -0.08922(6) 0.0173(2) Uani 1 1 d .
N2 N 0.38611(7) -0.87773(11) 0.02609(6) 0.0178(2) Uani 1 1 d .
N3 N 0.25477(7) -0.79961(11) 0.06867(6) 0.0170(2) Uani 1 1 d .
N4 N 0.13359(7) -0.88607(11) -0.04267(6) 0.0186(3) Uani 1 1 d .
N5 N 0.26644(8) -1.08170(12) -0.00254(7) 0.0245(3) Uani 1 1 d .
N6 N 0.20850(9) -1.15274(13) -0.00572(8) 0.0315(3) Uani 1 1 d .
N7 N 0.15619(10) -1.22395(14) -0.00796(10) 0.0545(5) Uani 1 1 d .
C1 C 0.33998(9) -0.78908(13) -0.08529(7) 0.0196(3) Uani 1 1 d .
H1A H 0.3474 -0.7505 -0.1220 0.024 Uiso 1 1 calc R
C2 C 0.40921(9) -0.82329(13) -0.02325(7) 0.0189(3) Uani 1 1 d .
C3 C 0.49490(9) -0.80903(15) -0.01010(8) 0.0242(3) Uani 1 1 d .
H3A H 0.5095 -0.7723 -0.0436 0.029 Uiso 1 1 calc R
C4 C 0.55626(10) -0.84936(15) 0.05198(8) 0.0274(4) Uani 1 1 d .
H4A H 0.6127 -0.8405 0.0611 0.033 Uiso 1 1 calc R
C5 C 0.53222(9) -0.90474(15) 0.10214(8) 0.0267(3) Uani 1 1 d .
H5B H 0.5728 -0.9322 0.1448 0.032 Uiso 1 1 calc R
C6 C 0.44863(9) -0.91736(14) 0.08717(7) 0.0217(3) Uani 1 1 d .
H6A H 0.4338 -0.9549 0.1204 0.026 Uiso 1 1 calc R
C7 C 0.19206(9) -0.78895(13) -0.15453(7) 0.0178(3) Uani 1 1 d .
C8 C 0.13892(9) -0.67898(13) -0.15972(7) 0.0198(3) Uani 1 1 d .
C9 C 0.06875(9) -0.65927(15) -0.22231(8) 0.0254(3) Uani 1 1 d .
H9A H 0.0330 -0.5881 -0.2266 0.030 Uiso 1 1 calc R
C10 C 0.05140(9) -0.74360(15) -0.27818(8) 0.0274(4) Uani 1 1 d .
H10A H 0.0044 -0.7288 -0.3194 0.033 Uiso 1 1 calc R
C11 C 0.10444(9) -0.85058(15) -0.27248(8) 0.0246(3) Uani 1 1 d .
H11A H 0.0925 -0.9062 -0.3103 0.030 Uiso 1 1 calc R
C12 C 0.17533(9) -0.87602(14) -0.21090(7) 0.0200(3) Uani 1 1 d .
C13 C 0.15955(9) -0.58255(14) -0.09936(7) 0.0216(3) Uani 1 1 d .
H13A H 0.1903 -0.6324 -0.0565 0.026 Uiso 1 1 calc R
C14 C 0.08148(10) -0.52232(15) -0.09503(8) 0.0308(4) Uani 1 1 d .
H14A H 0.0419 -0.5917 -0.0995 0.046 Uiso 1 1 calc R
H14B H 0.0562 -0.4589 -0.1317 0.046 Uiso 1 1 calc R
H14C H 0.0975 -0.4787 -0.0512 0.046 Uiso 1 1 calc R
C15 C 0.21825(10) -0.47169(15) -0.10341(8) 0.0309(4) Uani 1 1 d .
H15A H 0.2691 -0.5107 -0.1016 0.046 Uiso 1 1 calc R
H15B H 0.2314 -0.4118 -0.0652 0.046 Uiso 1 1 calc R
H15C H 0.1907 -0.4237 -0.1460 0.046 Uiso 1 1 calc R
C16 C 0.23003(9) -0.99769(14) -0.20631(7) 0.0221(3) Uani 1 1 d .
H16A H 0.2801 -0.9924 -0.1624 0.027 Uiso 1 1 calc R
C17 C 0.18485(13) -1.12832(16) -0.20646(11) 0.0464(5) Uani 1 1 d .
H17A H 0.1691 -1.1287 -0.1684 0.070 Uiso 1 1 calc R
H17B H 0.2217 -1.2019 -0.2020 0.070 Uiso 1 1 calc R
H17C H 0.1354 -1.1362 -0.2491 0.070 Uiso 1 1 calc R
C18 C 0.25917(11) -0.99846(16) -0.26418(9) 0.0329(4) Uani 1 1 d .
H18A H 0.2873 -0.9163 -0.2637 0.049 Uiso 1 1 calc R
H18B H 0.2114 -1.0082 -0.3079 0.049 Uiso 1 1 calc R
H18C H 0.2971 -1.0714 -0.2576 0.049 Uiso 1 1 calc R
C19 C 0.17570(9) -0.77317(14) 0.06225(7) 0.0197(3) Uani 1 1 d .
H19A H 0.1666 -0.7261 0.0961 0.024 Uiso 1 1 calc R
C20 C 0.10827(9) -0.81995(13) 0.00238(7) 0.0191(3) Uani 1 1 d .
C21 C 0.02205(9) -0.80693(15) -0.01230(8) 0.0251(3) Uani 1 1 d .
H21A H 0.0057 -0.7618 0.0182 0.030 Uiso 1 1 calc R
C22 C -0.03719(10) -0.86134(16) -0.07180(9) 0.0310(4) Uani 1 1 d .
H22A H -0.0940 -0.8529 -0.0822 0.037 Uiso 1 1 calc R
C23 C -0.01125(10) -0.93022(16) -0.11720(8) 0.0305(4) Uani 1 1 d .
H23A H -0.0506 -0.9683 -0.1576 0.037 Uiso 1 1 calc R
C24 C 0.07283(9) -0.94008(15) -0.10088(8) 0.0249(3) Uani 1 1 d .
H24A H 0.0893 -0.9860 -0.1310 0.030 Uiso 1 1 calc R
C25 C 0.32158(8) -0.77268(13) 0.13566(7) 0.0175(3) Uani 1 1 d .
C26 C 0.33184(9) -0.85916(13) 0.19119(7) 0.0187(3) Uani 1 1 d .
C27 C 0.39788(9) -0.83321(14) 0.25559(7) 0.0235(3) Uani 1 1 d .
H27A H 0.4057 -0.8886 0.2928 0.028 Uiso 1 1 calc R
C28 C 0.45222(9) -0.72626(15) 0.26526(7) 0.0255(3) Uani 1 1 d .
H28A H 0.4959 -0.7111 0.3084 0.031 Uiso 1 1 calc R
C29 C 0.44087(9) -0.64215(14) 0.21004(7) 0.0239(3) Uani 1 1 d .
H29A H 0.4772 -0.5706 0.2169 0.029 Uiso 1 1 calc R
C30 C 0.37582(9) -0.66324(13) 0.14438(7) 0.0192(3) Uani 1 1 d .
C31 C 0.27520(9) -0.98004(14) 0.18262(7) 0.0216(3) Uani 1 1 d .
H31A H 0.2275 -0.9731 0.1372 0.026 Uiso 1 1 calc R
C32 C 0.32071(11) -1.11130(15) 0.18428(10) 0.0387(4) Uani 1 1 d .
H32A H 0.3419 -1.1096 0.1494 0.058 Uiso 1 1 calc R
H32B H 0.2821 -1.1841 0.1755 0.058 Uiso 1 1 calc R
H32C H 0.3665 -1.1224 0.2290 0.058 Uiso 1 1 calc R
C33 C 0.24039(11) -0.98234(17) 0.23737(9) 0.0353(4) Uani 1 1 d .
H33A H 0.2115 -0.9004 0.2357 0.053 Uiso 1 1 calc R
H33B H 0.2858 -0.9927 0.2823 0.053 Uiso 1 1 calc R
H33C H 0.2020 -1.0554 0.2285 0.053 Uiso 1 1 calc R
C34 C 0.36303(9) -0.56726(14) 0.08525(7) 0.0227(3) Uani 1 1 d .
H34A H 0.3261 -0.6106 0.0418 0.027 Uiso 1 1 calc R
C35 C 0.44502(10) -0.53080(16) 0.08017(8) 0.0322(4) Uani 1 1 d .
H35A H 0.4762 -0.6104 0.0821 0.048 Uiso 1 1 calc R
H35B H 0.4778 -0.4736 0.1180 0.048 Uiso 1 1 calc R
H35C H 0.4324 -0.4856 0.0373 0.048 Uiso 1 1 calc R
C36 C 0.31895(13) -0.44065(17) 0.09310(9) 0.0441(5) Uani 1 1 d .
H36A H 0.2631 -0.4622 0.0874 0.066 Uiso 1 1 calc R
H36B H 0.3162 -0.3771 0.0586 0.066 Uiso 1 1 calc R
H36C H 0.3500 -0.4034 0.1383 0.066 Uiso 1 1 calc R

loop_
_atom_site_aniso_label
_atom_site_aniso_U_11
_atom_site_aniso_U_22
_atom_site_aniso_U_33
_atom_site_aniso_U_23
_atom_site_aniso_U_13
_atom_site_aniso_U_12
Al1 0.0135(2) 0.01377(19) 0.01469(19) -0.00033(16) 0.00330(16) -0.00019(17)
N1 0.0145(6) 0.0179(6) 0.0152(6) -0.0003(4) 0.0020(5) 0.0009(5)
N2 0.0169(6) 0.0168(6) 0.0173(6) -0.0005(5) 0.0047(5) 0.0015(5)
N3 0.0147(6) 0.0162(6) 0.0160(6) -0.0002(4) 0.0025(5) 0.0004(5)
N4 0.0165(6) 0.0187(6) 0.0184(6) -0.0016(5) 0.0051(5) -0.0016(5)
N5 0.0210(7) 0.0185(6) 0.0355(7) 0.0002(5) 0.0135(6) -0.0002(5)
N6 0.0319(8) 0.0175(6) 0.0514(9) -0.0029(6) 0.0236(7) 0.0031(6)
N7 0.0446(10) 0.0239(8) 0.1127(16) -0.0063(9) 0.0504(11) -0.0062(7)
C1 0.0212(8) 0.0180(7) 0.0196(7) 0.0016(6) 0.0085(6) -0.0010(6)
C2 0.0168(7) 0.0168(7) 0.0215(7) -0.0012(6) 0.0065(6) -0.0012(6)
C3 0.0206(8) 0.0249(8) 0.0270(8) -0.0008(6) 0.0098(7) -0.0019(6)
C4 0.0149(8) 0.0312(8) 0.0326(9) -0.0038(7) 0.0064(7) -0.0003(6)
C5 0.0176(8) 0.0315(9) 0.0232(8) -0.0014(7) 0.0009(6) 0.0042(7)
C6 0.0201(8) 0.0238(8) 0.0178(7) 0.0008(6) 0.0046(6) 0.0049(6)
C7 0.0163(7) 0.0169(7) 0.0169(7) 0.0028(5) 0.0039(6) -0.0008(6)
C8 0.0177(8) 0.0178(7) 0.0201(7) 0.0011(5) 0.0043(6) -0.0003(6)
C9 0.0206(8) 0.0220(8) 0.0267(8) 0.0025(6) 0.0032(7) 0.0038(6)
C10 0.0194(8) 0.0284(8) 0.0221(8) 0.0013(6) -0.0032(6) 0.0015(6)
C11 0.0244(8) 0.0241(8) 0.0183(7) -0.0028(6) 0.0020(6) -0.0023(6)
C12 0.0202(8) 0.0183(7) 0.0184(7) 0.0017(5) 0.0049(6) -0.0007(6)
C13 0.0217(8) 0.0191(7) 0.0211(7) 0.0009(6) 0.0061(6) 0.0025(6)
C14 0.0293(9) 0.0273(8) 0.0334(9) -0.0001(7) 0.0110(8) 0.0072(7)
C15 0.0373(10) 0.0248(8) 0.0305(9) -0.0065(7) 0.0143(8) -0.0056(7)
C16 0.0226(8) 0.0207(7) 0.0191(7) -0.0016(6) 0.0050(6) 0.0017(6)
C17 0.0584(13) 0.0209(9) 0.0775(15) 0.0044(9) 0.0459(12) 0.0036(8)
C18 0.0364(10) 0.0312(9) 0.0344(9) 0.0039(7) 0.0181(8) 0.0048(8)
C19 0.0187(8) 0.0200(7) 0.0192(7) -0.0003(6) 0.0066(6) 0.0026(6)
C20 0.0176(7) 0.0188(7) 0.0196(7) 0.0003(6) 0.0065(6) 0.0003(6)
C21 0.0177(8) 0.0294(8) 0.0283(8) -0.0020(7) 0.0097(7) 0.0018(6)
C22 0.0165(8) 0.0357(9) 0.0372(9) -0.0042(8) 0.0077(7) -0.0016(7)
C23 0.0189(8) 0.0371(9) 0.0279(8) -0.0073(7) 0.0023(7) -0.0065(7)
C24 0.0216(8) 0.0260(8) 0.0245(8) -0.0057(6) 0.0071(7) -0.0054(6)
C25 0.0160(7) 0.0182(7) 0.0143(6) -0.0030(5) 0.0024(6) 0.0017(5)
C26 0.0187(7) 0.0167(7) 0.0179(7) -0.0001(5) 0.0048(6) 0.0020(6)
C27 0.0228(8) 0.0250(8) 0.0174(7) 0.0028(6) 0.0032(6) 0.0026(6)
C28 0.0216(8) 0.0281(8) 0.0172(7) 0.0000(6) -0.0015(6) -0.0023(6)
C29 0.0207(8) 0.0225(7) 0.0230(8) -0.0024(6) 0.0038(6) -0.0044(6)
C30 0.0189(7) 0.0179(7) 0.0180(7) -0.0004(5) 0.0051(6) 0.0007(6)
C31 0.0217(8) 0.0190(7) 0.0200(7) -0.0002(6) 0.0047(6) -0.0012(6)
C32 0.0421(11) 0.0204(8) 0.0608(12) -0.0036(8) 0.0288(10) -0.0028(7)
C33 0.0357(10) 0.0341(9) 0.0419(10) -0.0071(8) 0.0218(9) -0.0084(8)
C34 0.0264(8) 0.0197(7) 0.0177(7) 0.0013(6) 0.0051(6) -0.0012(6)
C35 0.0343(10) 0.0331(9) 0.0255(8) -0.0001(7) 0.0091(7) -0.0120(7)
C36 0.0680(14) 0.0315(9) 0.0389(10) 0.0137(8) 0.0283(10) 0.0198(9)

loop_
_atom_type_symbol
_atom_type_description
_atom_type_scat_dispersion_real
_atom_type_scat_dispersion_imag
_atom_type_scat_source
C C 0.0033 0.0016 'International Tables Vol C Tables 4.2.6.8 and 6.1.1.4'
H H 0.0000 0.0000 'International Tables Vol C Tables 4.2.6.8 and 6.1.1.4'
Al Al 0.0645 0.0514 'International Tables Vol C Tables 4.2.6.8 and 6.1.1.4'
N N 0.0061 0.0033 'International Tables Vol C Tables 4.2.6.8 and 6.1.1.4'

loop_
_geom_angle_atom_site_label_1
_geom_angle_atom_site_label_2
_geom_angle_atom_site_label_3
_geom_angle
N5 Al1 N1 116.59(6)
N5 Al1 N3 117.54(6)
N1 Al1 N3 125.87(6)
N5 Al1 N2 92.17(5)
N1 Al1 N2 82.10(6)
N3 Al1 N2 95.53(6)
N5 Al1 N4 94.76(5)
N1 Al1 N4 94.71(6)
N3 Al1 N4 81.31(6)
N2 Al1 N4 173.07(5)
C1 N1 C7 117.09(12)
C1 N1 Al1 114.72(9)
C7 N1 Al1 128.01(10)
C6 N2 C2 117.70(12)
C6 N2 Al1 129.70(10)
C2 N2 Al1 112.52(9)
C19 N3 C25 115.67(12)
C19 N3 Al1 115.24(9)
C25 N3 Al1 128.26(9)
C24 N4 C20 117.77(13)
C24 N4 Al1 129.42(10)
C20 N4 Al1 112.75(9)
N6 N5 Al1 123.98(11)
N7 N6 N5 177.19(16)
N1 C1 C2 117.35(13)
N1 C1 H1A 121.3
C2 C1 H1A 121.3
N2 C2 C1 113.29(13)
N2 C2 C3 120.88(13)
C1 C2 C3 125.81(14)
C4 C3 C2 119.97(15)
C4 C3 H3A 120.0
C2 C3 H3A 120.0
C3 C4 C5 118.84(15)
C3 C4 H4A 120.6
C5 C4 H4A 120.6
C6 C5 C4 119.30(14)
C6 C5 H5B 120.4
C4 C5 H5B 120.4
N2 C6 C5 123.31(14)
N2 C6 H6A 118.3
C5 C6 H6A 118.3
C8 C7 C12 121.36(13)
C8 C7 N1 118.77(12)
C12 C7 N1 119.81(12)
C9 C8 C7 118.09(13)
C9 C8 C13 121.05(13)
C7 C8 C13 120.84(13)
C10 C9 C8 121.34(14)
C10 C9 H9A 119.3
C8 C9 H9A 119.3
C9 C10 C11 119.92(14)
C9 C10 H10A 120.0
C11 C10 H10A 120.0
C10 C11 C12 121.34(14)
C10 C11 H11A 119.3
C12 C11 H11A 119.3
C11 C12 C7 117.94(13)
C11 C12 C16 119.43(13)
C7 C12 C16 122.61(13)
C8 C13 C14 113.49(12)
C8 C13 C15 109.81(12)
C14 C13 C15 110.56(12)
C8 C13 H13A 107.6
C14 C13 H13A 107.6
C15 C13 H13A 107.6
C13 C14 H14A 109.5
C13 C14 H14B 109.5
H14A C14 H14B 109.5
C13 C14 H14C 109.5
H14A C14 H14C 109.5
H14B C14 H14C 109.5
C13 C15 H15A 109.5
C13 C15 H15B 109.5
H15A C15 H15B 109.5
C13 C15 H15C 109.5
H15A C15 H15C 109.5
H15B C15 H15C 109.5
C18 C16 C12 111.54(12)
C18 C16 C17 110.09(13)
C12 C16 C17 111.97(13)
C18 C16 H16A 107.7
C12 C16 H16A 107.7
C17 C16 H16A 107.7
C16 C17 H17A 109.5
C16 C17 H17B 109.5
H17A C17 H17B 109.5
C16 C17 H17C 109.5
H17A C17 H17C 109.5
H17B C17 H17C 109.5
C16 C18 H18A 109.5
C16 C18 H18B 109.5
H18A C18 H18B 109.5
C16 C18 H18C 109.5
H18A C18 H18C 109.5
H18B C18 H18C 109.5
N3 C19 C20 117.32(13)
N3 C19 H19A 121.3
C20 C19 H19A 121.3
N4 C20 C19 113.36(13)
N4 C20 C21 120.97(13)
C19 C20 C21 125.64(14)
C22 C21 C20 119.47(15)
C22 C21 H21A 120.3
C20 C21 H21A 120.3
C21 C22 C23 119.48(15)
C21 C22 H22A 120.3
C23 C22 H22A 120.3
C24 C23 C22 118.96(15)
C24 C23 H23A 120.5
C22 C23 H23A 120.5
N4 C24 C23 123.33(15)
N4 C24 H24A 118.3
C23 C24 H24A 118.3
C30 C25 C26 121.64(13)
C30 C25 N3 119.89(12)
C26 C25 N3 118.46(12)
C27 C26 C25 117.83(13)
C27 C26 C31 119.57(13)
C25 C26 C31 122.58(12)
C28 C27 C26 121.47(14)
C28 C27 H27A 119.3
C26 C27 H27A 119.3
C27 C28 C29 119.79(14)
C27 C28 H28A 120.1
C29 C28 H28A 120.1
C28 C29 C30 121.25(14)
C28 C29 H29A 119.4
C30 C29 H29A 119.4
C29 C30 C25 118.01(13)
C29 C30 C34 120.28(13)
C25 C30 C34 121.68(13)
C33 C31 C26 111.61(12)
C33 C31 C32 109.89(13)
C26 C31 C32 111.98(13)
C33 C31 H31A 107.7
C26 C31 H31A 107.7
C32 C31 H31A 107.7
C31 C32 H32A 109.5
C31 C32 H32B 109.5
H32A C32 H32B 109.5
C31 C32 H32C 109.5
H32A C32 H32C 109.5
H32B C32 H32C 109.5
C31 C33 H33A 109.5
C31 C33 H33B 109.5
H33A C33 H33B 109.5
C31 C33 H33C 109.5
H33A C33 H33C 109.5
H33B C33 H33C 109.5
C30 C34 C36 109.90(13)
C30 C34 C35 113.10(12)
C36 C34 C35 109.90(13)
C30 C34 H34A 107.9
C36 C34 H34A 107.9
C35 C34 H34A 107.9
C34 C35 H35A 109.5
C34 C35 H35B 109.5
H35A C35 H35B 109.5
C34 C35 H35C 109.5
H35A C35 H35C 109.5
H35B C35 H35C 109.5
C34 C36 H36A 109.5
C34 C36 H36B 109.5
H36A C36 H36B 109.5
C34 C36 H36C 109.5
H36A C36 H36C 109.5
H36B C36 H36C 109.5

loop_
_geom_bond_atom_site_label_1
_geom_bond_atom_site_label_2
_geom_bond_distance
Al1 N5 1.8892(16)
Al1 N1 1.9199(14)
Al1 N3 1.9247(13)
Al1 N2 2.0111(16)
Al1 N4 2.0352(16)
N1 C1 1.3537(18)
N1 C7 1.4423(18)
N2 C6 1.3621(18)
N2 C2 1.3875(18)
N3 C19 1.3610(18)
N3 C25 1.4415(18)
N4 C24 1.3629(18)
N4 C20 1.3844(18)
N5 N6 1.2200(18)
N6 N7 1.1484(19)
C1 C2 1.411(2)
C1 H1A 0.9300
C2 C3 1.415(2)
C3 C4 1.370(2)
C3 H3A 0.9300
C4 C5 1.416(2)
C4 H4A 0.9300
C5 C6 1.369(2)
C5 H5B 0.9300
C6 H6A 0.9300
C7 C8 1.4195(19)
C7 C12 1.4131(19)
C8 C9 1.398(2)
C8 C13 1.527(2)
C9 C10 1.387(2)
C9 H9A 0.9300
C10 C11 1.393(2)
C10 H10A 0.9300
C11 C12 1.401(2)
C11 H11A 0.9300
C12 C16 1.532(2)
C13 C14 1.534(2)
C13 C15 1.543(2)
C13 H13A 0.9800
C14 H14A 0.9600
C14 H14B 0.9600
C14 H14C 0.9600
C15 H15A 0.9600
C15 H15B 0.9600
C15 H15C 0.9600
C16 C18 1.519(2)
C16 C17 1.532(2)
C16 H16A 0.9800
C17 H17A 0.9600
C17 H17B 0.9600
C17 H17C 0.9600
C18 H18A 0.9600
C18 H18B 0.9600
C18 H18C 0.9600
C19 C20 1.407(2)
C19 H19A 0.9300
C20 C21 1.416(2)
C21 C22 1.371(2)
C21 H21A 0.9300
C22 C23 1.411(2)
C22 H22A 0.9300
C23 C24 1.369(2)
C23 H23A 0.9300
C24 H24A 0.9300
C25 C30 1.414(2)
C25 C26 1.4169(19)
C26 C27 1.399(2)
C26 C31 1.530(2)
C27 C28 1.393(2)
C27 H27A 0.9300
C28 C29 1.393(2)
C28 H28A 0.9300
C29 C30 1.401(2)
C29 H29A 0.9300
C30 C34 1.526(2)
C31 C33 1.526(2)
C31 C32 1.534(2)
C31 H31A 0.9800
C32 H32A 0.9600
C32 H32B 0.9600
C32 H32C 0.9600
C33 H33A 0.9600
C33 H33B 0.9600
C33 H33C 0.9600
C34 C36 1.534(2)
C34 C35 1.531(2)
C34 H34A 0.9800
C35 H35A 0.9600
C35 H35B 0.9600
C35 H35C 0.9600
C36 H36A 0.9600
C36 H36B 0.9600
C36 H36C 0.9600

loop_
_geom_torsion_atom_site_label_1
_geom_torsion_atom_site_label_2
_geom_torsion_atom_site_label_3
_geom_torsion_atom_site_label_4
_geom_torsion
N5 Al1 N1 C1 -88.03(11)
N3 Al1 N1 C1 91.58(11)
N2 Al1 N1 C1 0.44(9)
N4 Al1 N1 C1 174.25(10)
N5 Al1 N1 C7 86.92(12)
N3 Al1 N1 C7 -93.48(12)
N2 Al1 N1 C7 175.39(11)
N4 Al1 N1 C7 -10.81(11)
N5 Al1 N2 C6 -60.94(12)
N1 Al1 N2 C6 -177.49(12)
N3 Al1 N2 C6 57.00(13)
N4 Al1 N2 C6 119.5(4)
N5 Al1 N2 C2 115.59(10)
N1 Al1 N2 C2 -0.95(9)
N3 Al1 N2 C2 -126.46(10)
N4 Al1 N2 C2 -64.0(5)
N5 Al1 N3 C19 -92.12(11)
N1 Al1 N3 C19 88.28(11)
N2 Al1 N3 C19 172.53(10)
N4 Al1 N3 C19 -1.26(9)
N5 Al1 N3 C25 76.90(12)
N1 Al1 N3 C25 -102.70(12)
N2 Al1 N3 C25 -18.46(12)
N4 Al1 N3 C25 167.76(12)
N5 Al1 N4 C24 -59.12(13)
N1 Al1 N4 C24 58.11(13)
N3 Al1 N4 C24 -176.30(13)
N2 Al1 N4 C24 120.5(4)
N5 Al1 N4 C20 117.92(10)
N1 Al1 N4 C20 -124.85(10)
N3 Al1 N4 C20 0.75(9)
N2 Al1 N4 C20 -62.5(5)
N1 Al1 N5 N6 -111.34(14)
N3 Al1 N5 N6 69.03(15)
N2 Al1 N5 N6 166.41(14)
N4 Al1 N5 N6 -13.64(14)
Al1 N5 N6 N7 -171(100)
C7 N1 C1 C2 -175.38(12)
Al1 N1 C1 C2 0.14(16)
C6 N2 C2 C1 178.26(12)
Al1 N2 C2 C1 1.27(14)
C6 N2 C2 C3 -0.35(19)
Al1 N2 C2 C3 -177.34(10)
N1 C1 C2 N2 -0.96(18)
N1 C1 C2 C3 177.57(13)
N2 C2 C3 C4 0.1(2)
C1 C2 C3 C4 -178.35(14)
C2 C3 C4 C5 -0.1(2)
C3 C4 C5 C6 0.5(2)
C2 N2 C6 C5 0.7(2)
Al1 N2 C6 C5 177.10(11)
C4 C5 C6 N2 -0.8(2)
C1 N1 C7 C8 -108.57(15)
Al1 N1 C7 C8 76.59(16)
C1 N1 C7 C12 74.08(16)
Al1 N1 C7 C12 -100.76(14)
C12 C7 C8 C9 0.4(2)
N1 C7 C8 C9 -176.89(13)
C12 C7 C8 C13 -177.62(13)
N1 C7 C8 C13 5.1(2)
C7 C8 C9 C10 -0.5(2)
C13 C8 C9 C10 177.55(14)
C8 C9 C10 C11 0.0(2)
C9 C10 C11 C12 0.5(2)
C10 C11 C12 C7 -0.5(2)
C10 C11 C12 C16 177.86(14)
C8 C7 C12 C11 0.1(2)
N1 C7 C12 C11 177.35(13)
C8 C7 C12 C16 -178.26(13)
N1 C7 C12 C16 -1.0(2)
C9 C8 C13 C14 33.58(19)
C7 C8 C13 C14 -148.44(14)
C9 C8 C13 C15 -90.73(17)
C7 C8 C13 C15 87.24(16)
C11 C12 C16 C18 54.49(19)
C7 C12 C16 C18 -127.21(15)
C11 C12 C16 C17 -69.40(19)
C7 C12 C16 C17 108.91(17)
C25 N3 C19 C20 -168.85(12)
Al1 N3 C19 C20 1.60(16)
C24 N4 C20 C19 177.29(12)
Al1 N4 C20 C19 -0.13(15)
C24 N4 C20 C21 -1.1(2)
Al1 N4 C20 C21 -178.56(11)
N3 C19 C20 N4 -0.93(18)
N3 C19 C20 C21 177.41(13)
N4 C20 C21 C22 0.4(2)
C19 C20 C21 C22 -177.81(15)
C20 C21 C22 C23 0.4(2)
C21 C22 C23 C24 -0.5(2)
C20 N4 C24 C23 1.1(2)
Al1 N4 C24 C23 177.98(12)
C22 C23 C24 N4 -0.2(2)
C19 N3 C25 C30 -108.35(15)
Al1 N3 C25 C30 82.67(15)
C19 N3 C25 C26 72.68(16)
Al1 N3 C25 C26 -96.30(14)
C30 C25 C26 C27 -0.1(2)
N3 C25 C26 C27 178.85(12)
C30 C25 C26 C31 -178.56(13)
N3 C25 C26 C31 0.4(2)
C25 C26 C27 C28 -0.1(2)
C31 C26 C27 C28 178.37(13)
C26 C27 C28 C29 0.4(2)
C27 C28 C29 C30 -0.4(2)
C28 C29 C30 C25 0.1(2)
C28 C29 C30 C34 178.13(14)
C26 C25 C30 C29 0.1(2)
N3 C25 C30 C29 -178.84(12)
C26 C25 C30 C34 -177.87(13)
N3 C25 C30 C34 3.2(2)
C27 C26 C31 C33 52.16(18)
C25 C26 C31 C33 -129.40(15)
C27 C26 C31 C32 -71.52(18)
C25 C26 C31 C32 106.92(16)
C29 C30 C34 C36 -77.94(18)
C25 C30 C34 C36 99.98(17)
C29 C30 C34 C35 45.29(19)
C25 C30 C34 C35 -136.79(14)
